data_7714099
loop_
_publ_author_name
'Siewert, Jan-Erik'
'Schumann, Andr\'e'
'Wellnitz, Tim'
'Dankert, Fabian'
'Hering-Junghans, Christian'

_publ_section_title
;
 Triphosphiranes as Phosphinidene-Transfer Agents -- Synthesis of Regular
 and Chelating NHC Phosphinidene Adducts
;
_journal_name_full 'Dalton Transactions'
_journal_paper_doi 10.1039/D3DT02690F
_journal_year 2023
_chemical_formula_moiety 'C36 H44 N4 P2'
_chemical_formula_sum 'C36 H44 N4 P2'
_chemical_formula_weight 594.69
_space_group_crystal_system monoclinic
_space_group_IT_number 14
_space_group_name_Hall '-P 2ybc'
_space_group_name_H-M_alt 'P 1 21/c 1'
_atom_sites_solution_hydrogens geom
_audit_creation_method SHELXL-2014/7
_audit_update_record
;
2023-09-21 deposited with the CCDC.	2023-09-26 downloaded from the CCDC.
;
_cell_angle_alpha 90
_cell_angle_beta 91.864(2)
_cell_angle_gamma 90
_cell_formula_units_Z 8
_cell_length_a 15.3256(7)
_cell_length_b 27.6449(13)
_cell_length_c 15.9718(7)
_cell_measurement_reflns_used 9715
_cell_measurement_temperature 150(2)
_cell_measurement_theta_max 66.62
_cell_measurement_theta_min 3.20
_cell_volume 6763.3(5)
_computing_cell_refinement 'SAINT (Bruker, 2013)'
_computing_data_collection 'APEX2 (Bruker, 2014)'
_computing_data_reduction SAINT
_computing_molecular_graphics 'ORTEP-3v2020.1 (Farrugia, 2020)'
_computing_publication_material 'SHELXL-2018/3 (Sheldrick, 2018)'
_computing_structure_refinement 'SHELXL-2018/3 (Sheldrick, 2018)'
_computing_structure_solution 'SHELXT-2018/2 (Sheldrick, 2018)'
_diffrn_ambient_temperature 150(2)
_diffrn_measured_fraction_theta_full 0.986
_diffrn_measured_fraction_theta_max 0.986
_diffrn_measurement_device_type 'Bruker APEX-II CCD'
_diffrn_measurement_method '\f and \w scans'
_diffrn_radiation_monochromator multilayer
_diffrn_radiation_source microfocus
_diffrn_radiation_type CuK\a
_diffrn_radiation_wavelength 1.54178
_diffrn_reflns_av_R_equivalents 0.0734
_diffrn_reflns_av_unetI/netI 0.0498
_diffrn_reflns_Laue_measured_fraction_full 0.986
_diffrn_reflns_Laue_measured_fraction_max 0.986
_diffrn_reflns_limit_h_max 14
_diffrn_reflns_limit_h_min -18
_diffrn_reflns_limit_k_max 32
_diffrn_reflns_limit_k_min -32
_diffrn_reflns_limit_l_max 19
_diffrn_reflns_limit_l_min -16
_diffrn_reflns_number 69488
_diffrn_reflns_point_group_measured_fraction_full 0.986
_diffrn_reflns_point_group_measured_fraction_max 0.986
_diffrn_reflns_theta_full 66.907
_diffrn_reflns_theta_max 66.907
_diffrn_reflns_theta_min 3.197
_exptl_absorpt_coefficient_mu 1.386
_exptl_absorpt_correction_T_max 0.934
_exptl_absorpt_correction_T_min 0.819
_exptl_absorpt_correction_type multi-scan
_exptl_absorpt_process_details 'SADABS 2014/5'
_exptl_crystal_colour yellow
_exptl_crystal_density_diffrn 1.168
_exptl_crystal_description needle
_exptl_crystal_F_000 2544
_exptl_crystal_size_max 0.150
_exptl_crystal_size_mid 0.050
_exptl_crystal_size_min 0.050
_refine_diff_density_max 0.735
_refine_diff_density_min -0.254
_refine_diff_density_rms 0.070
_refine_ls_extinction_method none
_refine_ls_goodness_of_fit_ref 1.088
_refine_ls_hydrogen_treatment constr
_refine_ls_matrix_type full
_refine_ls_number_parameters 777
_refine_ls_number_reflns 11850
_refine_ls_number_restraints 0
_refine_ls_restrained_S_all 1.088
_refine_ls_R_factor_all 0.0796
_refine_ls_R_factor_gt 0.0645
_refine_ls_shift/su_max 0.000
_refine_ls_shift/su_mean 0.000
_refine_ls_structure_factor_coef Fsqd
_refine_ls_weighting_details 'w=1/[\s^2^(Fo^2^)+(0.0750P)^2^+9.4561P] where P=(Fo^2^+2Fc^2^)/3'
_refine_ls_weighting_scheme calc
_refine_ls_wR_factor_gt 0.1778
_refine_ls_wR_factor_ref 0.1882
_reflns_Friedel_coverage 0.000
_reflns_number_gt 9471
_reflns_number_total 11850
_reflns_threshold_expression 'I > 2\s(I)'
_cod_data_source_file d3dt02690f2.cif
_cod_data_source_block ax2217_cmpd5a
_cod_original_sg_symbol_H-M 'P 21/c'
_cod_database_code 7714099
_shelx_shelxl_version_number 2014/7
_shelx_space_group_comment
;
The symmetry employed for this shelxl refinement is uniquely defined
by the following loop, which should always be used as a source of
symmetry information in preference to the above space-group names.
They are only intended as comments.
;
_shelx_estimated_absorpt_t_min 0.819
_shelx_estimated_absorpt_t_max 0.934

loop_
_space_group_symop_operation_xyz
'x, y, z'
'-x, y+1/2, -z+1/2'
'-x, -y, -z'
'x, -y-1/2, z-1/2'

loop_
_atom_site_label
_atom_site_type_symbol
_atom_site_fract_x
_atom_site_fract_y
_atom_site_fract_z
_atom_site_U_iso_or_equiv
_atom_site_adp_type
_atom_site_occupancy
_atom_site_site_symmetry_order
_atom_site_calc_flag
_atom_site_refinement_flags_posn
_atom_site_refinement_flags_adp
_atom_site_refinement_flags_occupancy
_atom_site_disorder_assembly
_atom_site_disorder_group
P1 P 0.69895(6) 0.30810(3) 0.57159(6) 0.0398(2) Uani 1 1 d . . . . .
P2 P 0.74409(6) 0.45003(3) 0.87447(6) 0.0378(2) Uani 1 1 d . . . . .
N1 N 0.80910(19) 0.39293(10) 0.55675(17) 0.0347(6) Uani 1 1 d . . . . .
N2 N 0.70915(19) 0.38289(10) 0.45816(18) 0.0369(6) Uani 1 1 d . . . . .
N3 N 0.8614(2) 0.36920(10) 0.85678(18) 0.0359(6) Uani 1 1 d . . . . .
N4 N 0.7915(2) 0.37094(11) 0.97209(19) 0.0454(8) Uani 1 1 d . . . . .
C1 C 0.8339(2) 0.38086(11) 0.7072(2) 0.0327(7) Uani 1 1 d . . . . .
H1 H 0.772866 0.378377 0.714761 0.039 Uiso 1 1 calc R U . . .
C2 C 0.8671(2) 0.38845(11) 0.6284(2) 0.0326(7) Uani 1 1 d . . . . .
C3 C 0.9554(2) 0.39256(12) 0.6177(2) 0.0374(7) Uani 1 1 d . . . . .
H3 H 0.976840 0.399071 0.563662 0.045 Uiso 1 1 calc R U . . .
C4 C 1.0136(2) 0.38719(13) 0.6858(2) 0.0410(8) Uani 1 1 d . . . . .
H4 H 1.074688 0.389181 0.678202 0.049 Uiso 1 1 calc R U . . .
C5 C 0.9820(2) 0.37894(12) 0.7646(2) 0.0375(7) Uani 1 1 d . . . . .
H5 H 1.021134 0.374650 0.811444 0.045 Uiso 1 1 calc R U . . .
C6 C 0.8931(2) 0.37703(11) 0.7744(2) 0.0327(7) Uani 1 1 d . . . . .
C7 C 0.8135(3) 0.43214(13) 0.5017(2) 0.0415(8) Uani 1 1 d . . . . .
H7 H 0.853369 0.458398 0.506040 0.050 Uiso 1 1 calc R U . . .
C8 C 0.7515(3) 0.42597(13) 0.4421(2) 0.0427(8) Uani 1 1 d . . . . .
H8 H 0.738646 0.447328 0.396733 0.051 Uiso 1 1 calc R U . . .
C9 C 0.7440(2) 0.36173(12) 0.5299(2) 0.0346(7) Uani 1 1 d . . . . .
C10 C 0.6405(3) 0.36059(13) 0.4045(2) 0.0418(8) Uani 1 1 d . . . . .
H10 H 0.640403 0.325074 0.416351 0.050 Uiso 1 1 calc R U . . .
C11 C 0.5523(3) 0.38031(17) 0.4254(3) 0.0541(10) Uani 1 1 d . . . . .
H11A H 0.542395 0.375268 0.485110 0.081 Uiso 1 1 calc R U . . .
H11B H 0.506949 0.363498 0.391977 0.081 Uiso 1 1 calc R U . . .
H11C H 0.550139 0.414989 0.412842 0.081 Uiso 1 1 calc R U . . .
C12 C 0.6610(3) 0.36746(16) 0.3126(2) 0.0512(10) Uani 1 1 d . . . . .
H12A H 0.657676 0.401917 0.298390 0.077 Uiso 1 1 calc R U . . .
H12B H 0.618573 0.349448 0.277535 0.077 Uiso 1 1 calc R U . . .
H12C H 0.719929 0.355446 0.302678 0.077 Uiso 1 1 calc R U . . .
C13 C 0.7898(2) 0.28084(11) 0.6322(2) 0.0330(7) Uani 1 1 d . . . . .
C14 C 0.8727(2) 0.27139(11) 0.6007(2) 0.0343(7) Uani 1 1 d . . . . .
C15 C 0.9348(2) 0.24593(13) 0.6484(2) 0.0429(8) Uani 1 1 d . . . . .
H15 H 0.990891 0.240656 0.626605 0.051 Uiso 1 1 calc R U . . .
C16 C 0.9166(3) 0.22793(14) 0.7276(3) 0.0460(9) Uani 1 1 d . . . . .
C17 C 0.8351(3) 0.23634(13) 0.7574(2) 0.0417(8) Uani 1 1 d . . . . .
H17 H 0.821213 0.223467 0.810523 0.050 Uiso 1 1 calc R U . . .
C18 C 0.7720(2) 0.26287(12) 0.7133(2) 0.0387(8) Uani 1 1 d . . . . .
C19 C 0.8953(3) 0.28630(13) 0.5127(2) 0.0408(8) Uani 1 1 d . . . . .
H19A H 0.904136 0.321380 0.510802 0.061 Uiso 1 1 calc R U . . .
H19B H 0.847342 0.277314 0.473597 0.061 Uiso 1 1 calc R U . . .
H19C H 0.948838 0.269830 0.496690 0.061 Uiso 1 1 calc R U . . .
C20 C 0.9838(3) 0.1988(2) 0.7780(3) 0.0711(14) Uani 1 1 d . . . . .
H20A H 0.955006 0.171640 0.805083 0.107 Uiso 1 1 calc R U . . .
H20B H 1.011704 0.219593 0.820776 0.107 Uiso 1 1 calc R U . . .
H20C H 1.028114 0.186517 0.740577 0.107 Uiso 1 1 calc R U . . .
C21 C 0.6856(3) 0.27143(16) 0.7525(3) 0.0558(11) Uani 1 1 d . . . . .
H21A H 0.639000 0.256930 0.717311 0.084 Uiso 1 1 calc R U . . .
H21B H 0.675435 0.306301 0.757387 0.084 Uiso 1 1 calc R U . . .
H21C H 0.686010 0.256661 0.808259 0.084 Uiso 1 1 calc R U . . .
C22 C 0.8862(3) 0.32851(13) 0.9035(2) 0.0477(9) Uani 1 1 d . . . . .
H22 H 0.926576 0.304356 0.887675 0.057 Uiso 1 1 calc R U . . .
C23 C 0.8431(3) 0.32985(14) 0.9739(3) 0.0553(11) Uani 1 1 d . . . . .
H23 H 0.846869 0.306709 1.017836 0.066 Uiso 1 1 calc R U . . .
C24 C 0.8024(2) 0.39626(12) 0.8994(2) 0.0352(7) Uani 1 1 d . . . . .
C25 C 0.7417(3) 0.38735(16) 1.0439(3) 0.0548(11) Uani 1 1 d . . . . .
H25 H 0.714791 0.419297 1.028937 0.066 Uiso 1 1 calc R U . . .
C26 C 0.6690(4) 0.3525(2) 1.0610(4) 0.0892(19) Uani 1 1 d . . . . .
H26A H 0.635341 0.346092 1.008918 0.134 Uiso 1 1 calc R U . . .
H26B H 0.630546 0.366535 1.102397 0.134 Uiso 1 1 calc R U . . .
H26C H 0.693665 0.322123 1.082778 0.134 Uiso 1 1 calc R U . . .
C27 C 0.8043(4) 0.3951(2) 1.1195(3) 0.0779(16) Uani 1 1 d . . . . .
H27A H 0.828360 0.363869 1.137985 0.117 Uiso 1 1 calc R U . . .
H27B H 0.772672 0.409879 1.165319 0.117 Uiso 1 1 calc R U . . .
H27C H 0.852042 0.416483 1.103650 0.117 Uiso 1 1 calc R U . . .
C28 C 0.8156(2) 0.47994(11) 0.8002(2) 0.0330(7) Uani 1 1 d . . . . .
C29 C 0.7807(2) 0.49521(12) 0.7214(2) 0.0382(8) Uani 1 1 d . . . . .
C30 C 0.8339(3) 0.51839(13) 0.6651(3) 0.0449(9) Uani 1 1 d . . . . .
H30 H 0.809577 0.528151 0.612313 0.054 Uiso 1 1 calc R U . . .
C31 C 0.9209(3) 0.52769(14) 0.6836(3) 0.0503(10) Uani 1 1 d . . . . .
C32 C 0.9535(2) 0.51482(13) 0.7626(3) 0.0497(10) Uani 1 1 d . . . . .
H32 H 1.012539 0.522225 0.777334 0.060 Uiso 1 1 calc R U . . .
C33 C 0.9033(2) 0.49169(12) 0.8206(3) 0.0398(8) Uani 1 1 d . . . . .
C34 C 0.6870(3) 0.48579(17) 0.6952(3) 0.0551(11) Uani 1 1 d . . . . .
H34A H 0.648876 0.496221 0.739823 0.083 Uiso 1 1 calc R U . . .
H34B H 0.678757 0.451122 0.684854 0.083 Uiso 1 1 calc R U . . .
H34C H 0.672491 0.503881 0.643860 0.083 Uiso 1 1 calc R U . . .
C35 C 0.9791(3) 0.5495(2) 0.6192(4) 0.0792(17) Uani 1 1 d . . . . .
H35A H 0.999326 0.581316 0.638394 0.119 Uiso 1 1 calc R U . . .
H35B H 0.946188 0.552909 0.565848 0.119 Uiso 1 1 calc R U . . .
H35C H 1.029446 0.528282 0.611423 0.119 Uiso 1 1 calc R U . . .
C36 C 0.9452(3) 0.47951(14) 0.9049(3) 0.0502(10) Uani 1 1 d . . . . .
H36A H 0.961905 0.445291 0.905920 0.075 Uiso 1 1 calc R U . . .
H36B H 0.903629 0.485752 0.948950 0.075 Uiso 1 1 calc R U . . .
H36C H 0.997273 0.499593 0.914452 0.075 Uiso 1 1 calc R U . . .
P3 P 0.76678(6) 0.69241(3) 0.10013(6) 0.0380(2) Uani 1 1 d . . . . .
P4 P 0.76939(5) 0.56744(3) 0.38583(5) 0.03264(19) Uani 1 1 d . . . . .
N5 N 0.64277(19) 0.61318(10) 0.08088(17) 0.0359(6) Uani 1 1 d . . . . .
N6 N 0.7424(2) 0.61868(11) -0.01317(18) 0.0397(7) Uani 1 1 d . . . . .
N7 N 0.62905(17) 0.63820(10) 0.38157(17) 0.0304(6) Uani 1 1 d . . . . .
N8 N 0.72329(19) 0.64390(10) 0.48616(17) 0.0341(6) Uani 1 1 d . . . . .
C37 C 0.6363(2) 0.62534(11) 0.2314(2) 0.0295(6) Uani 1 1 d . . . . .
H37 H 0.697948 0.628778 0.235259 0.035 Uiso 1 1 calc R U . . .
C38 C 0.5933(2) 0.61690(11) 0.1546(2) 0.0324(7) Uani 1 1 d . . . . .
C39 C 0.5036(2) 0.61084(12) 0.1492(2) 0.0387(8) Uani 1 1 d . . . . .
H39 H 0.475285 0.603858 0.096767 0.046 Uiso 1 1 calc R U . . .
C40 C 0.4556(2) 0.61500(13) 0.2202(2) 0.0404(8) Uani 1 1 d . . . . .
H40 H 0.393938 0.611212 0.216458 0.048 Uiso 1 1 calc R U . . .
C41 C 0.4963(2) 0.62466(12) 0.2974(2) 0.0374(7) Uani 1 1 d . . . . .
H41 H 0.462910 0.628514 0.346011 0.045 Uiso 1 1 calc R U . . .
C42 C 0.5862(2) 0.62857(11) 0.3021(2) 0.0304(7) Uani 1 1 d . . . . .
C43 C 0.6302(3) 0.57524(14) 0.0240(2) 0.0458(9) Uani 1 1 d . . . . .
H43 H 0.585493 0.551446 0.025290 0.055 Uiso 1 1 calc R U . . .
C44 C 0.6917(3) 0.57840(14) -0.0323(2) 0.0482(9) Uani 1 1 d . . . . .
H44 H 0.699718 0.556818 -0.077660 0.058 Uiso 1 1 calc R U . . .
C45 C 0.7126(2) 0.64093(12) 0.0578(2) 0.0352(7) Uani 1 1 d . . . . .
C46 C 0.8182(3) 0.63551(15) -0.0583(2) 0.0464(9) Uani 1 1 d . . . . .
H46 H 0.821193 0.671506 -0.052660 0.056 Uiso 1 1 calc R U . . .
C47 C 0.9019(3) 0.6145(2) -0.0187(3) 0.0656(13) Uani 1 1 d . . . . .
H47A H 0.907155 0.624336 0.040163 0.098 Uiso 1 1 calc R U . . .
H47B H 0.952304 0.626615 -0.048701 0.098 Uiso 1 1 calc R U . . .
H47C H 0.900108 0.579150 -0.022323 0.098 Uiso 1 1 calc R U . . .
C48 C 0.8083(3) 0.62352(17) -0.1513(2) 0.0566(11) Uani 1 1 d . . . . .
H48A H 0.813011 0.588467 -0.159046 0.085 Uiso 1 1 calc R U . . .
H48B H 0.854440 0.639776 -0.181715 0.085 Uiso 1 1 calc R U . . .
H48C H 0.751154 0.634619 -0.172772 0.085 Uiso 1 1 calc R U . . .
C49 C 0.6895(2) 0.72134(11) 0.1697(2) 0.0316(7) Uani 1 1 d . . . . .
C50 C 0.6040(2) 0.73588(12) 0.1455(2) 0.0347(7) Uani 1 1 d . . . . .
C51 C 0.5558(2) 0.76386(13) 0.1998(2) 0.0412(8) Uani 1 1 d . . . . .
H51 H 0.498236 0.773309 0.182992 0.049 Uiso 1 1 calc R U . . .
C52 C 0.5892(3) 0.77843(13) 0.2776(2) 0.0441(9) Uani 1 1 d . . . . .
C53 C 0.6726(2) 0.76385(12) 0.3011(2) 0.0383(8) Uani 1 1 d . . . . .
H53 H 0.696247 0.773627 0.354206 0.046 Uiso 1 1 calc R U . . .
C54 C 0.7234(2) 0.73534(11) 0.2499(2) 0.0341(7) Uani 1 1 d . . . . .
C55 C 0.5622(2) 0.72307(13) 0.0610(2) 0.0409(8) Uani 1 1 d . . . . .
H55A H 0.535434 0.690942 0.063993 0.061 Uiso 1 1 calc R U . . .
H55B H 0.606869 0.722938 0.018482 0.061 Uiso 1 1 calc R U . . .
H55C H 0.517276 0.747047 0.045941 0.061 Uiso 1 1 calc R U . . .
C56 C 0.5365(3) 0.80985(19) 0.3346(3) 0.0680(14) Uani 1 1 d . . . . .
H56A H 0.511193 0.836901 0.302463 0.102 Uiso 1 1 calc R U . . .
H56B H 0.574573 0.822435 0.380058 0.102 Uiso 1 1 calc R U . . .
H56C H 0.489610 0.790610 0.358281 0.102 Uiso 1 1 calc R U . . .
C57 C 0.8121(2) 0.71985(15) 0.2827(2) 0.0464(9) Uani 1 1 d . . . . .
H57A H 0.823367 0.733876 0.338329 0.070 Uiso 1 1 calc R U . . .
H57B H 0.856669 0.731087 0.244520 0.070 Uiso 1 1 calc R U . . .
H57C H 0.814230 0.684486 0.286519 0.070 Uiso 1 1 calc R U . . .
C58 C 0.6045(2) 0.67704(12) 0.4314(2) 0.0371(7) Uani 1 1 d . . . . .
H58 H 0.555075 0.697294 0.421999 0.045 Uiso 1 1 calc R U . . .
C59 C 0.6632(2) 0.68055(13) 0.4948(2) 0.0392(8) Uani 1 1 d . . . . .
H59 H 0.663519 0.704098 0.538112 0.047 Uiso 1 1 calc R U . . .
C60 C 0.7036(2) 0.61695(11) 0.41574(19) 0.0298(6) Uani 1 1 d . . . . .
C61 C 0.8004(2) 0.63677(13) 0.5409(2) 0.0385(8) Uani 1 1 d . . . . .
H61 H 0.821071 0.602836 0.532823 0.046 Uiso 1 1 calc R U . . .
C62 C 0.8732(3) 0.67050(16) 0.5160(3) 0.0519(10) Uani 1 1 d . . . . .
H62A H 0.884347 0.666247 0.456395 0.078 Uiso 1 1 calc R U . . .
H62B H 0.926393 0.662974 0.549258 0.078 Uiso 1 1 calc R U . . .
H62C H 0.856042 0.704065 0.526349 0.078 Uiso 1 1 calc R U . . .
C63 C 0.7776(3) 0.64235(16) 0.6324(2) 0.0548(10) Uani 1 1 d . . . . .
H63A H 0.760410 0.675884 0.643043 0.082 Uiso 1 1 calc R U . . .
H63B H 0.828522 0.634061 0.668238 0.082 Uiso 1 1 calc R U . . .
H63C H 0.729075 0.620686 0.644944 0.082 Uiso 1 1 calc R U . . .
C64 C 0.6959(2) 0.53374(11) 0.3138(2) 0.0308(6) Uani 1 1 d . . . . .
C65 C 0.7253(2) 0.52195(11) 0.2335(2) 0.0322(7) Uani 1 1 d . . . . .
C66 C 0.6704(2) 0.49729(12) 0.1770(2) 0.0386(8) Uani 1 1 d . . . . .
H66 H 0.691435 0.489249 0.123450 0.046 Uiso 1 1 calc R U . . .
C67 C 0.5869(2) 0.48419(13) 0.1961(3) 0.0443(9) Uani 1 1 d . . . . .
C68 C 0.5596(2) 0.49376(13) 0.2772(3) 0.0421(8) Uani 1 1 d . . . . .
H68 H 0.503025 0.483694 0.292413 0.051 Uiso 1 1 calc R U . . .
C69 C 0.6125(2) 0.51743(12) 0.3359(2) 0.0352(7) Uani 1 1 d . . . . .
C70 C 0.8135(2) 0.53797(14) 0.2044(2) 0.0425(8) Uani 1 1 d . . . . .
H70A H 0.824631 0.523107 0.150106 0.064 Uiso 1 1 calc R U . . .
H70B H 0.858821 0.527945 0.245483 0.064 Uiso 1 1 calc R U . . .
H70C H 0.814198 0.573271 0.198777 0.064 Uiso 1 1 calc R U . . .
C71 C 0.5250(3) 0.46115(17) 0.1317(3) 0.0651(13) Uani 1 1 d . . . . .
H71A H 0.477481 0.483705 0.117481 0.098 Uiso 1 1 calc R U . . .
H71B H 0.500813 0.431372 0.154733 0.098 Uiso 1 1 calc R U . . .
H71C H 0.556869 0.453501 0.081101 0.098 Uiso 1 1 calc R U . . .
C72 C 0.5788(3) 0.52471(14) 0.4223(3) 0.0470(9) Uani 1 1 d . . . . .
H72A H 0.563313 0.558791 0.429824 0.070 Uiso 1 1 calc R U . . .
H72B H 0.624137 0.515587 0.464044 0.070 Uiso 1 1 calc R U . . .
H72C H 0.527040 0.504505 0.429386 0.070 Uiso 1 1 calc R U . . .

loop_
_atom_site_aniso_label
_atom_site_aniso_U_11
_atom_site_aniso_U_22
_atom_site_aniso_U_33
_atom_site_aniso_U_23
_atom_site_aniso_U_13
_atom_site_aniso_U_12
P1 0.0408(5) 0.0370(5) 0.0412(5) 0.0131(4) -0.0033(4) -0.0060(4)
P2 0.0390(4) 0.0362(4) 0.0384(5) 0.0067(4) 0.0045(4) 0.0052(3)
N1 0.0478(16) 0.0283(14) 0.0280(14) 0.0043(11) 0.0010(12) -0.0028(11)
N2 0.0470(16) 0.0316(14) 0.0318(15) 0.0069(12) -0.0038(12) -0.0022(12)
N3 0.0505(17) 0.0301(14) 0.0271(14) -0.0007(11) 0.0017(12) 0.0033(12)
N4 0.072(2) 0.0336(15) 0.0311(16) 0.0053(12) 0.0105(15) 0.0091(14)
C1 0.0401(17) 0.0262(15) 0.0319(17) 0.0009(13) 0.0023(13) 0.0000(13)
C2 0.0436(18) 0.0242(15) 0.0299(17) -0.0004(12) -0.0003(13) -0.0024(13)
C3 0.0448(19) 0.0329(17) 0.0348(18) -0.0046(14) 0.0073(14) -0.0062(14)
C4 0.0393(18) 0.0402(19) 0.044(2) -0.0088(16) 0.0015(15) -0.0045(15)
C5 0.0410(18) 0.0361(18) 0.0350(18) -0.0069(14) -0.0050(14) -0.0009(14)
C6 0.0475(19) 0.0241(15) 0.0266(16) -0.0018(12) 0.0014(13) -0.0012(13)
C7 0.058(2) 0.0302(17) 0.0366(19) 0.0085(14) 0.0039(16) -0.0060(15)
C8 0.062(2) 0.0343(18) 0.0318(18) 0.0084(14) 0.0001(16) -0.0016(16)
C9 0.0425(18) 0.0324(16) 0.0290(17) 0.0037(13) 0.0006(13) 0.0010(14)
C10 0.056(2) 0.0378(18) 0.0312(18) 0.0044(14) -0.0066(15) -0.0038(16)
C11 0.047(2) 0.060(3) 0.056(3) 0.004(2) 0.0036(18) -0.0078(19)
C12 0.066(3) 0.053(2) 0.035(2) 0.0010(17) -0.0016(18) 0.0048(19)
C13 0.0431(18) 0.0259(15) 0.0298(17) 0.0044(12) -0.0018(13) -0.0027(13)
C14 0.0450(18) 0.0263(15) 0.0317(17) -0.0021(13) 0.0012(14) -0.0068(13)
C15 0.0422(19) 0.0393(19) 0.047(2) -0.0083(16) 0.0010(16) 0.0017(15)
C16 0.056(2) 0.0376(19) 0.044(2) 0.0029(16) -0.0079(17) 0.0015(16)
C17 0.058(2) 0.0337(18) 0.0334(18) 0.0076(14) 0.0011(16) -0.0021(15)
C18 0.050(2) 0.0299(17) 0.0363(19) 0.0071(14) 0.0033(15) -0.0001(14)
C19 0.054(2) 0.0359(18) 0.0330(19) -0.0039(14) 0.0101(16) -0.0068(15)
C20 0.065(3) 0.075(3) 0.072(3) 0.018(3) -0.012(2) 0.013(2)
C21 0.060(2) 0.057(2) 0.051(2) 0.023(2) 0.016(2) 0.009(2)
C22 0.075(3) 0.0323(18) 0.037(2) 0.0023(15) 0.0049(18) 0.0149(17)
C23 0.096(3) 0.0334(19) 0.037(2) 0.0089(16) 0.011(2) 0.015(2)
C24 0.0459(18) 0.0309(16) 0.0287(17) 0.0008(13) 0.0011(14) -0.0018(14)
C25 0.071(3) 0.054(2) 0.040(2) 0.0127(18) 0.020(2) 0.021(2)
C26 0.080(4) 0.084(4) 0.106(5) 0.031(4) 0.039(3) 0.014(3)
C27 0.108(4) 0.084(4) 0.042(3) -0.009(2) 0.010(3) 0.032(3)
C28 0.0355(16) 0.0253(15) 0.0382(18) 0.0017(13) 0.0009(14) 0.0026(12)
C29 0.0409(18) 0.0306(17) 0.043(2) 0.0069(14) 0.0015(15) 0.0049(14)
C30 0.055(2) 0.0337(18) 0.046(2) 0.0122(16) 0.0056(17) 0.0073(16)
C31 0.048(2) 0.0354(19) 0.068(3) 0.0152(18) 0.0167(19) 0.0095(16)
C32 0.0371(19) 0.0312(18) 0.081(3) 0.0041(18) 0.0066(19) 0.0027(14)
C33 0.0392(18) 0.0294(17) 0.051(2) -0.0030(15) -0.0019(15) 0.0040(13)
C34 0.048(2) 0.063(3) 0.053(3) 0.023(2) -0.0077(18) -0.0007(19)
C35 0.066(3) 0.069(3) 0.104(4) 0.036(3) 0.035(3) 0.006(2)
C36 0.047(2) 0.041(2) 0.061(3) -0.0035(18) -0.0173(18) -0.0044(16)
P3 0.0429(5) 0.0367(5) 0.0349(5) -0.0057(4) 0.0075(4) -0.0073(4)
P4 0.0345(4) 0.0328(4) 0.0305(4) -0.0058(3) -0.0008(3) 0.0032(3)
N5 0.0479(16) 0.0331(14) 0.0266(14) -0.0027(11) -0.0021(12) -0.0057(12)
N6 0.0571(18) 0.0360(15) 0.0257(14) -0.0041(12) -0.0010(13) 0.0031(13)
N7 0.0328(13) 0.0307(13) 0.0278(14) -0.0009(11) 0.0038(11) 0.0018(10)
N8 0.0442(15) 0.0314(14) 0.0266(14) -0.0027(11) 0.0013(11) 0.0028(11)
C37 0.0333(15) 0.0243(15) 0.0309(17) 0.0019(12) -0.0007(12) -0.0006(12)
C38 0.0448(18) 0.0242(15) 0.0280(16) 0.0018(12) -0.0022(13) -0.0025(13)
C39 0.0449(19) 0.0316(17) 0.0388(19) 0.0058(14) -0.0110(15) -0.0049(14)
C40 0.0324(17) 0.0363(18) 0.052(2) 0.0064(16) -0.0052(15) -0.0047(14)
C41 0.0390(18) 0.0340(17) 0.0394(19) 0.0059(14) 0.0033(14) -0.0009(14)
C42 0.0386(17) 0.0251(15) 0.0275(16) 0.0033(12) 0.0009(13) -0.0014(12)
C43 0.065(2) 0.0387(19) 0.0333(19) -0.0053(15) -0.0064(17) -0.0077(17)
C44 0.076(3) 0.039(2) 0.0289(19) -0.0069(15) -0.0051(17) -0.0002(18)
C45 0.0463(19) 0.0351(17) 0.0241(16) -0.0005(13) -0.0018(13) 0.0009(14)
C46 0.056(2) 0.051(2) 0.033(2) -0.0036(16) 0.0074(16) 0.0060(17)
C47 0.059(3) 0.086(4) 0.051(3) -0.006(2) -0.001(2) 0.015(2)
C48 0.075(3) 0.065(3) 0.030(2) -0.0022(18) 0.0102(19) 0.013(2)
C49 0.0397(17) 0.0250(15) 0.0304(16) 0.0002(12) 0.0039(13) -0.0064(12)
C50 0.0444(18) 0.0292(16) 0.0304(17) 0.0068(13) -0.0008(14) -0.0062(13)
C51 0.048(2) 0.0350(18) 0.040(2) 0.0096(15) 0.0009(15) 0.0059(15)
C52 0.062(2) 0.0358(18) 0.0353(19) 0.0030(15) 0.0065(17) 0.0089(16)
C53 0.057(2) 0.0295(16) 0.0286(17) -0.0005(13) 0.0007(15) -0.0036(15)
C54 0.0417(17) 0.0262(15) 0.0343(17) 0.0008(13) 0.0023(14) -0.0064(13)
C55 0.052(2) 0.0361(18) 0.0336(19) 0.0070(14) -0.0089(15) -0.0068(15)
C56 0.083(3) 0.074(3) 0.047(3) -0.006(2) 0.002(2) 0.031(3)
C57 0.046(2) 0.051(2) 0.041(2) -0.0069(17) -0.0059(16) -0.0063(17)
C58 0.0444(18) 0.0327(17) 0.0346(18) -0.0023(14) 0.0073(14) 0.0061(14)
C59 0.053(2) 0.0331(17) 0.0312(18) -0.0074(14) 0.0044(15) 0.0077(15)
C60 0.0353(16) 0.0313(16) 0.0231(15) 0.0008(12) 0.0049(12) -0.0009(12)
C61 0.051(2) 0.0360(18) 0.0281(18) -0.0055(14) -0.0041(14) 0.0067(15)
C62 0.050(2) 0.053(2) 0.051(2) -0.0059(19) -0.0078(18) -0.0022(18)
C63 0.078(3) 0.057(2) 0.029(2) -0.0051(17) -0.0031(18) 0.015(2)
C64 0.0341(16) 0.0261(15) 0.0321(17) -0.0006(12) -0.0015(13) 0.0032(12)
C65 0.0362(16) 0.0281(15) 0.0322(17) -0.0039(13) -0.0007(13) 0.0049(12)
C66 0.0471(19) 0.0307(17) 0.0375(19) -0.0074(14) -0.0054(15) 0.0045(14)
C67 0.046(2) 0.0330(18) 0.053(2) -0.0039(16) -0.0127(17) 0.0024(15)
C68 0.0357(17) 0.0316(17) 0.059(2) 0.0039(16) 0.0002(16) -0.0011(14)
C69 0.0374(17) 0.0268(16) 0.042(2) 0.0048(14) 0.0042(14) 0.0019(13)
C70 0.0395(18) 0.050(2) 0.039(2) -0.0118(16) 0.0080(15) 0.0031(15)
C71 0.062(3) 0.055(3) 0.077(3) -0.009(2) -0.026(2) -0.006(2)
C72 0.051(2) 0.040(2) 0.051(2) 0.0052(17) 0.0194(18) -0.0026(16)

loop_
_atom_type_symbol
_atom_type_description
_atom_type_scat_dispersion_real
_atom_type_scat_dispersion_imag
_atom_type_scat_source
C C 0.0181 0.0091 'International Tables Vol C Tables 4.2.6.8 and 6.1.1.4'
H H 0.0000 0.0000 'International Tables Vol C Tables 4.2.6.8 and 6.1.1.4'
N N 0.0311 0.0180 'International Tables Vol C Tables 4.2.6.8 and 6.1.1.4'
P P 0.2955 0.4335 'International Tables Vol C Tables 4.2.6.8 and 6.1.1.4'

loop_
_geom_angle_atom_site_label_1
_geom_angle_atom_site_label_2
_geom_angle_atom_site_label_3
_geom_angle
_geom_angle_site_symmetry_1
_geom_angle_site_symmetry_3
_geom_angle_publ_flag
C9 P1 C13 104.11(16) . . ?
C24 P2 C28 102.42(15) . . ?
C9 N1 C7 109.8(3) . . ?
C9 N1 C2 128.3(3) . . ?
C7 N1 C2 121.9(3) . . ?
C9 N2 C8 110.4(3) . . ?
C9 N2 C10 123.9(3) . . ?
C8 N2 C10 125.7(3) . . ?
C24 N3 C22 110.3(3) . . ?
C24 N3 C6 128.5(3) . . ?
C22 N3 C6 121.2(3) . . ?
C24 N4 C23 110.6(3) . . ?
C24 N4 C25 125.7(3) . . ?
C23 N4 C25 123.3(3) . . ?
C6 C1 C2 117.7(3) . . ?
C6 C1 H1 121.2 . . ?
C2 C1 H1 121.2 . . ?
C3 C2 C1 121.1(3) . . ?
C3 C2 N1 118.8(3) . . ?
C1 C2 N1 120.1(3) . . ?
C2 C3 C4 120.1(3) . . ?
C2 C3 H3 120.0 . . ?
C4 C3 H3 120.0 . . ?
C5 C4 C3 119.7(3) . . ?
C5 C4 H4 120.1 . . ?
C3 C4 H4 120.1 . . ?
C6 C5 C4 119.1(3) . . ?
C6 C5 H5 120.5 . . ?
C4 C5 H5 120.5 . . ?
C5 C6 C1 122.3(3) . . ?
C5 C6 N3 118.4(3) . . ?
C1 C6 N3 119.3(3) . . ?
C8 C7 N1 107.6(3) . . ?
C8 C7 H7 126.2 . . ?
N1 C7 H7 126.2 . . ?
C7 C8 N2 107.7(3) . . ?
C7 C8 H8 126.1 . . ?
N2 C8 H8 126.1 . . ?
N1 C9 N2 104.5(3) . . ?
N1 C9 P1 133.9(3) . . ?
N2 C9 P1 121.4(3) . . ?
N2 C10 C11 110.4(3) . . ?
N2 C10 C12 110.1(3) . . ?
C11 C10 C12 112.6(3) . . ?
N2 C10 H10 107.9 . . ?
C11 C10 H10 107.9 . . ?
C12 C10 H10 107.9 . . ?
C10 C11 H11A 109.5 . . ?
C10 C11 H11B 109.5 . . ?
H11A C11 H11B 109.5 . . ?
C10 C11 H11C 109.5 . . ?
H11A C11 H11C 109.5 . . ?
H11B C11 H11C 109.5 . . ?
C10 C12 H12A 109.5 . . ?
C10 C12 H12B 109.5 . . ?
H12A C12 H12B 109.5 . . ?
C10 C12 H12C 109.5 . . ?
H12A C12 H12C 109.5 . . ?
H12B C12 H12C 109.5 . . ?
C14 C13 C18 117.5(3) . . ?
C14 C13 P1 124.6(3) . . ?
C18 C13 P1 117.5(3) . . ?
C15 C14 C13 120.5(3) . . ?
C15 C14 C19 118.3(3) . . ?
C13 C14 C19 121.1(3) . . ?
C14 C15 C16 121.6(3) . . ?
C14 C15 H15 119.2 . . ?
C16 C15 H15 119.2 . . ?
C17 C16 C15 117.8(3) . . ?
C17 C16 C20 121.1(4) . . ?
C15 C16 C20 121.1(4) . . ?
C16 C17 C18 122.7(3) . . ?
C16 C17 H17 118.6 . . ?
C18 C17 H17 118.6 . . ?
C17 C18 C13 119.8(3) . . ?
C17 C18 C21 118.8(3) . . ?
C13 C18 C21 121.4(3) . . ?
C14 C19 H19A 109.5 . . ?
C14 C19 H19B 109.5 . . ?
H19A C19 H19B 109.5 . . ?
C14 C19 H19C 109.5 . . ?
H19A C19 H19C 109.5 . . ?
H19B C19 H19C 109.5 . . ?
C16 C20 H20A 109.5 . . ?
C16 C20 H20B 109.5 . . ?
H20A C20 H20B 109.5 . . ?
C16 C20 H20C 109.5 . . ?
H20A C20 H20C 109.5 . . ?
H20B C20 H20C 109.5 . . ?
C18 C21 H21A 109.5 . . ?
C18 C21 H21B 109.5 . . ?
H21A C21 H21B 109.5 . . ?
C18 C21 H21C 109.5 . . ?
H21A C21 H21C 109.5 . . ?
H21B C21 H21C 109.5 . . ?
C23 C22 N3 107.3(3) . . ?
C23 C22 H22 126.4 . . ?
N3 C22 H22 126.4 . . ?
C22 C23 N4 107.8(3) . . ?
C22 C23 H23 126.1 . . ?
N4 C23 H23 126.1 . . ?
N4 C24 N3 104.0(3) . . ?
N4 C24 P2 123.0(3) . . ?
N3 C24 P2 132.9(3) . . ?
N4 C25 C26 110.5(4) . . ?
N4 C25 C27 109.2(4) . . ?
C26 C25 C27 113.2(4) . . ?
N4 C25 H25 107.9 . . ?
C26 C25 H25 107.9 . . ?
C27 C25 H25 107.9 . . ?
C25 C26 H26A 109.5 . . ?
C25 C26 H26B 109.5 . . ?
H26A C26 H26B 109.5 . . ?
C25 C26 H26C 109.5 . . ?
H26A C26 H26C 109.5 . . ?
H26B C26 H26C 109.5 . . ?
C25 C27 H27A 109.5 . . ?
C25 C27 H27B 109.5 . . ?
H27A C27 H27B 109.5 . . ?
C25 C27 H27C 109.5 . . ?
H27A C27 H27C 109.5 . . ?
H27B C27 H27C 109.5 . . ?
C33 C28 C29 117.8(3) . . ?
C33 C28 P2 122.6(3) . . ?
C29 C28 P2 119.4(3) . . ?
C30 C29 C28 120.0(3) . . ?
C30 C29 C34 118.3(3) . . ?
C28 C29 C34 121.7(3) . . ?
C31 C30 C29 122.1(4) . . ?
C31 C30 H30 119.0 . . ?
C29 C30 H30 119.0 . . ?
C30 C31 C32 117.5(4) . . ?
C30 C31 C35 121.1(4) . . ?
C32 C31 C35 121.3(4) . . ?
C33 C32 C31 122.5(4) . . ?
C33 C32 H32 118.8 . . ?
C31 C32 H32 118.8 . . ?
C32 C33 C28 120.0(4) . . ?
C32 C33 C36 118.1(4) . . ?
C28 C33 C36 121.9(3) . . ?
C29 C34 H34A 109.5 . . ?
C29 C34 H34B 109.5 . . ?
H34A C34 H34B 109.5 . . ?
C29 C34 H34C 109.5 . . ?
H34A C34 H34C 109.5 . . ?
H34B C34 H34C 109.5 . . ?
C31 C35 H35A 109.5 . . ?
C31 C35 H35B 109.5 . . ?
H35A C35 H35B 109.5 . . ?
C31 C35 H35C 109.5 . . ?
H35A C35 H35C 109.5 . . ?
H35B C35 H35C 109.5 . . ?
C33 C36 H36A 109.5 . . ?
C33 C36 H36B 109.5 . . ?
H36A C36 H36B 109.5 . . ?
C33 C36 H36C 109.5 . . ?
H36A C36 H36C 109.5 . . ?
H36B C36 H36C 109.5 . . ?
C45 P3 C49 106.12(15) . . ?
C60 P4 C64 102.56(15) . . ?
C45 N5 C43 109.6(3) . . ?
C45 N5 C38 128.4(3) . . ?
C43 N5 C38 121.7(3) . . ?
C45 N6 C44 109.9(3) . . ?
C45 N6 C46 123.5(3) . . ?
C44 N6 C46 126.5(3) . . ?
C60 N7 C58 109.7(3) . . ?
C60 N7 C42 128.3(3) . . ?
C58 N7 C42 121.6(3) . . ?
C60 N8 C59 110.5(3) . . ?
C60 N8 C61 124.7(3) . . ?
C59 N8 C61 124.7(3) . . ?
C42 C37 C38 118.0(3) . . ?
C42 C37 H37 121.0 . . ?
C38 C37 H37 121.0 . . ?
C39 C38 C37 121.0(3) . . ?
C39 C38 N5 119.6(3) . . ?
C37 C38 N5 119.4(3) . . ?
C40 C39 C38 119.6(3) . . ?
C40 C39 H39 120.2 . . ?
C38 C39 H39 120.2 . . ?
C39 C40 C41 120.7(3) . . ?
C39 C40 H40 119.7 . . ?
C41 C40 H40 119.7 . . ?
C42 C41 C40 118.8(3) . . ?
C42 C41 H41 120.6 . . ?
C40 C41 H41 120.6 . . ?
C41 C42 C37 121.8(3) . . ?
C41 C42 N7 119.3(3) . . ?
C37 C42 N7 118.8(3) . . ?
C44 C43 N5 107.7(3) . . ?
C44 C43 H43 126.1 . . ?
N5 C43 H43 126.1 . . ?
C43 C44 N6 108.0(3) . . ?
C43 C44 H44 126.0 . . ?
N6 C44 H44 126.0 . . ?
N5 C45 N6 104.6(3) . . ?
N5 C45 P3 134.8(3) . . ?
N6 C45 P3 120.5(3) . . ?
N6 C46 C48 110.8(4) . . ?
N6 C46 C47 110.3(3) . . ?
C48 C46 C47 112.1(3) . . ?
N6 C46 H46 107.8 . . ?
C48 C46 H46 107.8 . . ?
C47 C46 H46 107.8 . . ?
C46 C47 H47A 109.5 . . ?
C46 C47 H47B 109.5 . . ?
H47A C47 H47B 109.5 . . ?
C46 C47 H47C 109.5 . . ?
H47A C47 H47C 109.5 . . ?
H47B C47 H47C 109.5 . . ?
C46 C48 H48A 109.5 . . ?
C46 C48 H48B 109.5 . . ?
H48A C48 H48B 109.5 . . ?
C46 C48 H48C 109.5 . . ?
H48A C48 H48C 109.5 . . ?
H48B C48 H48C 109.5 . . ?
C50 C49 C54 118.5(3) . . ?
C50 C49 P3 124.8(3) . . ?
C54 C49 P3 116.1(3) . . ?
C51 C50 C49 119.7(3) . . ?
C51 C50 C55 117.8(3) . . ?
C49 C50 C55 122.5(3) . . ?
C52 C51 C50 122.1(4) . . ?
C52 C51 H51 119.0 . . ?
C50 C51 H51 119.0 . . ?
C53 C52 C51 118.0(3) . . ?
C53 C52 C56 120.8(4) . . ?
C51 C52 C56 121.2(4) . . ?
C52 C53 C54 122.4(3) . . ?
C52 C53 H53 118.8 . . ?
C54 C53 H53 118.8 . . ?
C53 C54 C49 119.3(3) . . ?
C53 C54 C57 118.2(3) . . ?
C49 C54 C57 122.5(3) . . ?
C50 C55 H55A 109.5 . . ?
C50 C55 H55B 109.5 . . ?
H55A C55 H55B 109.5 . . ?
C50 C55 H55C 109.5 . . ?
H55A C55 H55C 109.5 . . ?
H55B C55 H55C 109.5 . . ?
C52 C56 H56A 109.5 . . ?
C52 C56 H56B 109.5 . . ?
H56A C56 H56B 109.5 . . ?
C52 C56 H56C 109.5 . . ?
H56A C56 H56C 109.5 . . ?
H56B C56 H56C 109.5 . . ?
C54 C57 H57A 109.5 . . ?
C54 C57 H57B 109.5 . . ?
H57A C57 H57B 109.5 . . ?
C54 C57 H57C 109.5 . . ?
H57A C57 H57C 109.5 . . ?
H57B C57 H57C 109.5 . . ?
C59 C58 N7 107.5(3) . . ?
C59 C58 H58 126.3 . . ?
N7 C58 H58 126.3 . . ?
C58 C59 N8 107.9(3) . . ?
C58 C59 H59 126.1 . . ?
N8 C59 H59 126.1 . . ?
N8 C60 N7 104.5(3) . . ?
N8 C60 P4 121.8(2) . . ?
N7 C60 P4 133.8(2) . . ?
N8 C61 C62 110.4(3) . . ?
N8 C61 C63 110.8(3) . . ?
C62 C61 C63 112.5(3) . . ?
N8 C61 H61 107.6 . . ?
C62 C61 H61 107.6 . . ?
C63 C61 H61 107.6 . . ?
C61 C62 H62A 109.5 . . ?
C61 C62 H62B 109.5 . . ?
H62A C62 H62B 109.5 . . ?
C61 C62 H62C 109.5 . . ?
H62A C62 H62C 109.5 . . ?
H62B C62 H62C 109.5 . . ?
C61 C63 H63A 109.5 . . ?
C61 C63 H63B 109.5 . . ?
H63A C63 H63B 109.5 . . ?
C61 C63 H63C 109.5 . . ?
H63A C63 H63C 109.5 . . ?
H63B C63 H63C 109.5 . . ?
C65 C64 C69 118.1(3) . . ?
C65 C64 P4 118.6(2) . . ?
C69 C64 P4 123.2(3) . . ?
C66 C65 C64 119.9(3) . . ?
C66 C65 C70 118.1(3) . . ?
C64 C65 C70 121.8(3) . . ?
C67 C66 C65 122.1(3) . . ?
C67 C66 H66 118.9 . . ?
C65 C66 H66 118.9 . . ?
C66 C67 C68 117.7(3) . . ?
C66 C67 C71 121.7(4) . . ?
C68 C67 C71 120.6(4) . . ?
C69 C68 C67 122.0(3) . . ?
C69 C68 H68 119.0 . . ?
C67 C68 H68 119.0 . . ?
C68 C69 C64 119.9(3) . . ?
C68 C69 C72 118.3(3) . . ?
C64 C69 C72 121.8(3) . . ?
C65 C70 H70A 109.5 . . ?
C65 C70 H70B 109.5 . . ?
H70A C70 H70B 109.5 . . ?
C65 C70 H70C 109.5 . . ?
H70A C70 H70C 109.5 . . ?
H70B C70 H70C 109.5 . . ?
C67 C71 H71A 109.5 . . ?
C67 C71 H71B 109.5 . . ?
H71A C71 H71B 109.5 . . ?
C67 C71 H71C 109.5 . . ?
H71A C71 H71C 109.5 . . ?
H71B C71 H71C 109.5 . . ?
C69 C72 H72A 109.5 . . ?
C69 C72 H72B 109.5 . . ?
H72A C72 H72B 109.5 . . ?
C69 C72 H72C 109.5 . . ?
H72A C72 H72C 109.5 . . ?
H72B C72 H72C 109.5 . . ?

loop_
_geom_bond_atom_site_label_1
_geom_bond_atom_site_label_2
_geom_bond_distance
_geom_bond_site_symmetry_2
_geom_bond_publ_flag
P1 C9 1.774(3) . ?
P1 C13 1.832(3) . ?
P2 C24 1.773(4) . ?
P2 C28 1.838(3) . ?
N1 C9 1.377(4) . ?
N1 C7 1.398(4) . ?
N1 C2 1.432(4) . ?
N2 C9 1.379(4) . ?
N2 C8 1.384(5) . ?
N2 C10 1.471(4) . ?
N3 C24 1.371(4) . ?
N3 C22 1.396(5) . ?
N3 C6 1.434(4) . ?
N4 C24 1.370(4) . ?
N4 C23 1.383(5) . ?
N4 C25 1.470(5) . ?
C1 C6 1.386(5) . ?
C1 C2 1.388(5) . ?
C1 H1 0.9500 . ?
C2 C3 1.375(5) . ?
C3 C4 1.392(5) . ?
C3 H3 0.9500 . ?
C4 C5 1.382(5) . ?
C4 H4 0.9500 . ?
C5 C6 1.379(5) . ?
C5 H5 0.9500 . ?
C7 C8 1.335(5) . ?
C7 H7 0.9500 . ?
C8 H8 0.9500 . ?
C10 C11 1.505(6) . ?
C10 C12 1.523(5) . ?
C10 H10 1.0000 . ?
C11 H11A 0.9800 . ?
C11 H11B 0.9800 . ?
C11 H11C 0.9800 . ?
C12 H12A 0.9800 . ?
C12 H12B 0.9800 . ?
C12 H12C 0.9800 . ?
C13 C14 1.407(5) . ?
C13 C18 1.422(5) . ?
C14 C15 1.390(5) . ?
C14 C19 1.516(4) . ?
C15 C16 1.395(5) . ?
C15 H15 0.9500 . ?
C16 C17 1.371(6) . ?
C16 C20 1.517(6) . ?
C17 C18 1.387(5) . ?
C17 H17 0.9500 . ?
C18 C21 1.502(5) . ?
C19 H19A 0.9800 . ?
C19 H19B 0.9800 . ?
C19 H19C 0.9800 . ?
C20 H20A 0.9800 . ?
C20 H20B 0.9800 . ?
C20 H20C 0.9800 . ?
C21 H21A 0.9800 . ?
C21 H21B 0.9800 . ?
C21 H21C 0.9800 . ?
C22 C23 1.323(6) . ?
C22 H22 0.9500 . ?
C23 H23 0.9500 . ?
C25 C26 1.505(7) . ?
C25 C27 1.534(7) . ?
C25 H25 1.0000 . ?
C26 H26A 0.9800 . ?
C26 H26B 0.9800 . ?
C26 H26C 0.9800 . ?
C27 H27A 0.9800 . ?
C27 H27B 0.9800 . ?
C27 H27C 0.9800 . ?
C28 C33 1.409(5) . ?
C28 C29 1.417(5) . ?
C29 C30 1.389(5) . ?
C29 C34 1.504(5) . ?
C30 C31 1.381(6) . ?
C30 H30 0.9500 . ?
C31 C32 1.389(6) . ?
C31 C35 1.507(6) . ?
C32 C33 1.380(6) . ?
C32 H32 0.9500 . ?
C33 C36 1.511(5) . ?
C34 H34A 0.9800 . ?
C34 H34B 0.9800 . ?
C34 H34C 0.9800 . ?
C35 H35A 0.9800 . ?
C35 H35B 0.9800 . ?
C35 H35C 0.9800 . ?
C36 H36A 0.9800 . ?
C36 H36B 0.9800 . ?
C36 H36C 0.9800 . ?
P3 C45 1.771(4) . ?
P3 C49 1.834(3) . ?
P4 C60 1.775(3) . ?
P4 C64 1.837(3) . ?
N5 C45 1.376(5) . ?
N5 C43 1.397(5) . ?
N5 C38 1.424(4) . ?
N6 C45 1.380(4) . ?
N6 C44 1.386(5) . ?
N6 C46 1.464(5) . ?
N7 C60 1.381(4) . ?
N7 C58 1.396(4) . ?
N7 C42 1.436(4) . ?
N8 C60 1.375(4) . ?
N8 C59 1.379(4) . ?
N8 C61 1.460(4) . ?
C37 C42 1.389(4) . ?
C37 C38 1.392(5) . ?
C37 H37 0.9500 . ?
C38 C39 1.386(5) . ?
C39 C40 1.377(5) . ?
C39 H39 0.9500 . ?
C40 C41 1.388(5) . ?
C40 H40 0.9500 . ?
C41 C42 1.382(5) . ?
C41 H41 0.9500 . ?
C43 C44 1.326(6) . ?
C43 H43 0.9500 . ?
C44 H44 0.9500 . ?
C46 C48 1.524(5) . ?
C46 C47 1.526(6) . ?
C46 H46 1.0000 . ?
C47 H47A 0.9800 . ?
C47 H47B 0.9800 . ?
C47 H47C 0.9800 . ?
C48 H48A 0.9800 . ?
C48 H48B 0.9800 . ?
C48 H48C 0.9800 . ?
C49 C50 1.412(5) . ?
C49 C54 1.420(5) . ?
C50 C51 1.391(5) . ?
C50 C55 1.517(5) . ?
C51 C52 1.389(6) . ?
C51 H51 0.9500 . ?
C52 C53 1.381(5) . ?
C52 C56 1.511(5) . ?
C53 C54 1.392(5) . ?
C53 H53 0.9500 . ?
C54 C57 1.503(5) . ?
C55 H55A 0.9800 . ?
C55 H55B 0.9800 . ?
C55 H55C 0.9800 . ?
C56 H56A 0.9800 . ?
C56 H56B 0.9800 . ?
C56 H56C 0.9800 . ?
C57 H57A 0.9800 . ?
C57 H57B 0.9800 . ?
C57 H57C 0.9800 . ?
C58 C59 1.336(5) . ?
C58 H58 0.9500 . ?
C59 H59 0.9500 . ?
C61 C62 1.518(6) . ?
C61 C63 1.522(5) . ?
C61 H61 1.0000 . ?
C62 H62A 0.9800 . ?
C62 H62B 0.9800 . ?
C62 H62C 0.9800 . ?
C63 H63A 0.9800 . ?
C63 H63B 0.9800 . ?
C63 H63C 0.9800 . ?
C64 C65 1.410(4) . ?
C64 C69 1.411(5) . ?
C65 C66 1.392(5) . ?
C65 C70 1.510(5) . ?
C66 C67 1.375(6) . ?
C66 H66 0.9500 . ?
C67 C68 1.398(6) . ?
C67 C71 1.517(5) . ?
C68 C69 1.384(5) . ?
C68 H68 0.9500 . ?
C69 C72 1.503(5) . ?
C70 H70A 0.9800 . ?
C70 H70B 0.9800 . ?
C70 H70C 0.9800 . ?
C71 H71A 0.9800 . ?
C71 H71B 0.9800 . ?
C71 H71C 0.9800 . ?
C72 H72A 0.9800 . ?
C72 H72B 0.9800 . ?
C72 H72C 0.9800 . ?

loop_
_geom_torsion_atom_site_label_1
_geom_torsion_atom_site_label_2
_geom_torsion_atom_site_label_3
_geom_torsion_atom_site_label_4
_geom_torsion
_geom_torsion_site_symmetry_1
_geom_torsion_site_symmetry_2
_geom_torsion_site_symmetry_3
_geom_torsion_site_symmetry_4
_geom_torsion_publ_flag
C6 C1 C2 C3 -0.7(5) . . . . ?
C6 C1 C2 N1 -179.7(3) . . . . ?
C9 N1 C2 C3 127.7(4) . . . . ?
C7 N1 C2 C3 -51.4(5) . . . . ?
C9 N1 C2 C1 -53.3(5) . . . . ?
C7 N1 C2 C1 127.6(4) . . . . ?
C1 C2 C3 C4 2.6(5) . . . . ?
N1 C2 C3 C4 -178.4(3) . . . . ?
C2 C3 C4 C5 -1.6(5) . . . . ?
C3 C4 C5 C6 -1.1(5) . . . . ?
C4 C5 C6 C1 3.1(5) . . . . ?
C4 C5 C6 N3 -179.0(3) . . . . ?
C2 C1 C6 C5 -2.1(5) . . . . ?
C2 C1 C6 N3 180.0(3) . . . . ?
C24 N3 C6 C5 126.5(4) . . . . ?
C22 N3 C6 C5 -57.2(5) . . . . ?
C24 N3 C6 C1 -55.5(5) . . . . ?
C22 N3 C6 C1 120.8(4) . . . . ?
C9 N1 C7 C8 0.8(4) . . . . ?
C2 N1 C7 C8 -179.9(3) . . . . ?
N1 C7 C8 N2 -1.0(4) . . . . ?
C9 N2 C8 C7 0.9(4) . . . . ?
C10 N2 C8 C7 -175.4(3) . . . . ?
C7 N1 C9 N2 -0.3(4) . . . . ?
C2 N1 C9 N2 -179.5(3) . . . . ?
C7 N1 C9 P1 -175.4(3) . . . . ?
C2 N1 C9 P1 5.3(6) . . . . ?
C8 N2 C9 N1 -0.4(4) . . . . ?
C10 N2 C9 N1 176.1(3) . . . . ?
C8 N2 C9 P1 175.5(3) . . . . ?
C10 N2 C9 P1 -8.0(5) . . . . ?
C13 P1 C9 N1 -29.8(4) . . . . ?
C13 P1 C9 N2 155.7(3) . . . . ?
C9 N2 C10 C11 97.5(4) . . . . ?
C8 N2 C10 C11 -86.6(4) . . . . ?
C9 N2 C10 C12 -137.6(3) . . . . ?
C8 N2 C10 C12 38.3(5) . . . . ?
C9 P1 C13 C14 -52.6(3) . . . . ?
C9 P1 C13 C18 135.1(3) . . . . ?
C18 C13 C14 C15 -0.9(5) . . . . ?
P1 C13 C14 C15 -173.1(3) . . . . ?
C18 C13 C14 C19 176.0(3) . . . . ?
P1 C13 C14 C19 3.7(5) . . . . ?
C13 C14 C15 C16 1.6(5) . . . . ?
C19 C14 C15 C16 -175.3(3) . . . . ?
C14 C15 C16 C17 -0.3(6) . . . . ?
C14 C15 C16 C20 178.1(4) . . . . ?
C15 C16 C17 C18 -1.9(6) . . . . ?
C20 C16 C17 C18 179.8(4) . . . . ?
C16 C17 C18 C13 2.6(6) . . . . ?
C16 C17 C18 C21 -178.1(4) . . . . ?
C14 C13 C18 C17 -1.2(5) . . . . ?
P1 C13 C18 C17 171.6(3) . . . . ?
C14 C13 C18 C21 179.6(4) . . . . ?
P1 C13 C18 C21 -7.6(5) . . . . ?
C24 N3 C22 C23 0.5(5) . . . . ?
C6 N3 C22 C23 -176.5(4) . . . . ?
N3 C22 C23 N4 -0.1(5) . . . . ?
C24 N4 C23 C22 -0.3(5) . . . . ?
C25 N4 C23 C22 -173.0(4) . . . . ?
C23 N4 C24 N3 0.6(4) . . . . ?
C25 N4 C24 N3 173.0(4) . . . . ?
C23 N4 C24 P2 178.1(3) . . . . ?
C25 N4 C24 P2 -9.4(6) . . . . ?
C22 N3 C24 N4 -0.6(4) . . . . ?
C6 N3 C24 N4 176.1(3) . . . . ?
C22 N3 C24 P2 -177.8(3) . . . . ?
C6 N3 C24 P2 -1.1(6) . . . . ?
C28 P2 C24 N4 156.5(3) . . . . ?
C28 P2 C24 N3 -26.8(4) . . . . ?
C24 N4 C25 C26 120.7(5) . . . . ?
C23 N4 C25 C26 -67.8(6) . . . . ?
C24 N4 C25 C27 -114.1(5) . . . . ?
C23 N4 C25 C27 57.4(6) . . . . ?
C24 P2 C28 C33 -57.3(3) . . . . ?
C24 P2 C28 C29 127.5(3) . . . . ?
C33 C28 C29 C30 3.7(5) . . . . ?
P2 C28 C29 C30 179.2(3) . . . . ?
C33 C28 C29 C34 -178.0(4) . . . . ?
P2 C28 C29 C34 -2.5(5) . . . . ?
C28 C29 C30 C31 -0.6(6) . . . . ?
C34 C29 C30 C31 -178.9(4) . . . . ?
C29 C30 C31 C32 -2.7(6) . . . . ?
C29 C30 C31 C35 175.3(4) . . . . ?
C30 C31 C32 C33 2.8(6) . . . . ?
C35 C31 C32 C33 -175.2(4) . . . . ?
C31 C32 C33 C28 0.5(6) . . . . ?
C31 C32 C33 C36 -179.8(4) . . . . ?
C29 C28 C33 C32 -3.7(5) . . . . ?
P2 C28 C33 C32 -179.0(3) . . . . ?
C29 C28 C33 C36 176.5(3) . . . . ?
P2 C28 C33 C36 1.2(5) . . . . ?
C42 C37 C38 C39 -1.4(5) . . . . ?
C42 C37 C38 N5 -179.7(3) . . . . ?
C45 N5 C38 C39 140.1(4) . . . . ?
C43 N5 C38 C39 -46.8(5) . . . . ?
C45 N5 C38 C37 -41.6(5) . . . . ?
C43 N5 C38 C37 131.6(3) . . . . ?
C37 C38 C39 C40 2.4(5) . . . . ?
N5 C38 C39 C40 -179.2(3) . . . . ?
C38 C39 C40 C41 -0.7(5) . . . . ?
C39 C40 C41 C42 -2.0(5) . . . . ?
C40 C41 C42 C37 3.0(5) . . . . ?
C40 C41 C42 N7 -179.6(3) . . . . ?
C38 C37 C42 C41 -1.4(5) . . . . ?
C38 C37 C42 N7 -178.8(3) . . . . ?
C60 N7 C42 C41 136.4(3) . . . . ?
C58 N7 C42 C41 -52.6(4) . . . . ?
C60 N7 C42 C37 -46.1(4) . . . . ?
C58 N7 C42 C37 124.9(3) . . . . ?
C45 N5 C43 C44 1.5(4) . . . . ?
C38 N5 C43 C44 -172.9(3) . . . . ?
N5 C43 C44 N6 -1.5(5) . . . . ?
C45 N6 C44 C43 1.0(5) . . . . ?
C46 N6 C44 C43 179.2(4) . . . . ?
C43 N5 C45 N6 -0.8(4) . . . . ?
C38 N5 C45 N6 173.0(3) . . . . ?
C43 N5 C45 P3 -178.1(3) . . . . ?
C38 N5 C45 P3 -4.3(6) . . . . ?
C44 N6 C45 N5 -0.1(4) . . . . ?
C46 N6 C45 N5 -178.4(3) . . . . ?
C44 N6 C45 P3 177.7(3) . . . . ?
C46 N6 C45 P3 -0.6(5) . . . . ?
C49 P3 C45 N5 -20.7(4) . . . . ?
C49 P3 C45 N6 162.3(3) . . . . ?
C45 N6 C46 C48 -150.1(3) . . . . ?
C44 N6 C46 C48 31.9(5) . . . . ?
C45 N6 C46 C47 85.2(4) . . . . ?
C44 N6 C46 C47 -92.8(5) . . . . ?
C45 P3 C49 C50 -54.9(3) . . . . ?
C45 P3 C49 C54 133.6(2) . . . . ?
C54 C49 C50 C51 0.9(5) . . . . ?
P3 C49 C50 C51 -170.4(3) . . . . ?
C54 C49 C50 C55 179.5(3) . . . . ?
P3 C49 C50 C55 8.2(4) . . . . ?
C49 C50 C51 C52 0.3(5) . . . . ?
C55 C50 C51 C52 -178.4(3) . . . . ?
C50 C51 C52 C53 -0.7(5) . . . . ?
C50 C51 C52 C56 178.5(4) . . . . ?
C51 C52 C53 C54 -0.1(5) . . . . ?
C56 C52 C53 C54 -179.3(4) . . . . ?
C52 C53 C54 C49 1.3(5) . . . . ?
C52 C53 C54 C57 -177.7(3) . . . . ?
C50 C49 C54 C53 -1.7(5) . . . . ?
P3 C49 C54 C53 170.4(2) . . . . ?
C50 C49 C54 C57 177.3(3) . . . . ?
P3 C49 C54 C57 -10.6(4) . . . . ?
C60 N7 C58 C59 0.9(4) . . . . ?
C42 N7 C58 C59 -171.6(3) . . . . ?
N7 C58 C59 N8 -1.1(4) . . . . ?
C60 N8 C59 C58 0.8(4) . . . . ?
C61 N8 C59 C58 176.9(3) . . . . ?
C59 N8 C60 N7 -0.2(4) . . . . ?
C61 N8 C60 N7 -176.3(3) . . . . ?
C59 N8 C60 P4 179.0(2) . . . . ?
C61 N8 C60 P4 2.9(4) . . . . ?
C58 N7 C60 N8 -0.4(3) . . . . ?
C42 N7 C60 N8 171.5(3) . . . . ?
C58 N7 C60 P4 -179.6(3) . . . . ?
C42 N7 C60 P4 -7.7(5) . . . . ?
C64 P4 C60 N8 161.5(3) . . . . ?
C64 P4 C60 N7 -19.5(3) . . . . ?
C60 N8 C61 C62 94.8(4) . . . . ?
C59 N8 C61 C62 -80.8(4) . . . . ?
C60 N8 C61 C63 -139.9(3) . . . . ?
C59 N8 C61 C63 44.6(5) . . . . ?
C60 P4 C64 C65 127.3(3) . . . . ?
C60 P4 C64 C69 -55.1(3) . . . . ?
C69 C64 C65 C66 3.6(5) . . . . ?
P4 C64 C65 C66 -178.7(3) . . . . ?
C69 C64 C65 C70 179.8(3) . . . . ?
P4 C64 C65 C70 -2.5(4) . . . . ?
C64 C65 C66 C67 0.8(5) . . . . ?
C70 C65 C66 C67 -175.6(3) . . . . ?
C65 C66 C67 C68 -4.0(5) . . . . ?
C65 C66 C67 C71 174.7(4) . . . . ?
C66 C67 C68 C69 2.8(5) . . . . ?
C71 C67 C68 C69 -175.9(4) . . . . ?
C67 C68 C69 C64 1.6(5) . . . . ?
C67 C68 C69 C72 -178.0(3) . . . . ?
C65 C64 C69 C68 -4.7(5) . . . . ?
P4 C64 C69 C68 177.7(3) . . . . ?
C65 C64 C69 C72 174.9(3) . . . . ?
P4 C64 C69 C72 -2.7(5) . . . . ?
